data_7105912
loop_
_publ_author_name
'Di Sun'
'Geng-Geng Luo'
'Na Zhang'
'Rong-Bin Huang'
'Lan-Sun Zheng'

_publ_section_title
;
 Simultaneous self-Cassembly of a cage-Clike silver(I) complex
 encapsulating an Ag6 neutral cluster core and carbon dioxide fixation
;
_journal_name_full Chem.Commun.
_journal_page_first 1461
_journal_paper_doi 10.1039/c0cc04391e
_journal_volume 47
_journal_year 2011
_chemical_formula_moiety 'C74 H64 Ag4 Cl2 O12 P6, 2(C3 H7 N O) '
_chemical_formula_sum 'C80 H78 Ag4 Cl2 N2 O14 P6'
_chemical_formula_weight 1979.64
_chemical_name_systematic
;
?
;
_space_group_IT_number 14
_symmetry_cell_setting monoclinic
_symmetry_space_group_name_Hall '-P 2yn'
_symmetry_space_group_name_H-M 'P 1 21/n 1'
_atom_sites_solution_hydrogens geom
_atom_sites_solution_primary direct
_atom_sites_solution_secondary difmap
_audit_creation_method SHELXL-97
_cell_angle_alpha 90.00
_cell_angle_beta 97.14(3)
_cell_angle_gamma 90.00
_cell_formula_units_Z 2
_cell_length_a 11.453(2)
_cell_length_b 15.193(3)
_cell_length_c 23.416(5)
_cell_measurement_reflns_used 18666
_cell_measurement_temperature 298(2)
_cell_measurement_theta_max 54.98
_cell_measurement_theta_min 5.99
_cell_volume 4042.9(14)
_computing_cell_refinement 'SMART (Bruker, 2002)'
_computing_data_collection 'SMART (Bruker, 2002)'
_computing_data_reduction 'SAINT (Bruker, 2002)'
_computing_molecular_graphics 'DIAMOND (Brandenburg, 1999)'
_computing_publication_material SHELXTL
_computing_structure_refinement 'SHELXL-97 (Sheldrick, 1997)'
_computing_structure_solution 'SHELXS-97 (Sheldrick, 1997)'
_diffrn_ambient_temperature 298(2)
_diffrn_measured_fraction_theta_full 0.998
_diffrn_measured_fraction_theta_max 0.998
_diffrn_measurement_device_type 'Bruker SMART CCD'
_diffrn_measurement_method 'phi and omega scan'
_diffrn_radiation_monochromator graphite
_diffrn_radiation_source 'fine-focus sealed tube'
_diffrn_radiation_type MoK\a
_diffrn_radiation_wavelength 0.71073
_diffrn_reflns_av_R_equivalents 0.0788
_diffrn_reflns_av_sigmaI/netI 0.0630
_diffrn_reflns_limit_h_max 13
_diffrn_reflns_limit_h_min -13
_diffrn_reflns_limit_k_max 18
_diffrn_reflns_limit_k_min -18
_diffrn_reflns_limit_l_max 26
_diffrn_reflns_limit_l_min -27
_diffrn_reflns_number 31261
_diffrn_reflns_theta_full 25.00
_diffrn_reflns_theta_max 25.00
_diffrn_reflns_theta_min 2.99
_exptl_absorpt_coefficient_mu 1.203
_exptl_absorpt_correction_T_max 0.8892
_exptl_absorpt_correction_T_min 0.7949
_exptl_absorpt_correction_type multi-scan
_exptl_absorpt_process_details 'SADABS (Bruker, 2002)'
_exptl_crystal_colour yellow
_exptl_crystal_density_diffrn 1.626
_exptl_crystal_density_method 'not measured'
_exptl_crystal_description block
_exptl_crystal_F_000 1992
_exptl_crystal_size_max 0.20
_exptl_crystal_size_mid 0.15
_exptl_crystal_size_min 0.10
_refine_diff_density_max 3.852
_refine_diff_density_min -1.323
_refine_diff_density_rms 0.181
_refine_ls_extinction_coef 0.0017(5)
_refine_ls_extinction_expression Fc^*^=kFc[1+0.001xFc^2^\l^3^/sin(2\q)]^-1/4^
_refine_ls_extinction_method SHELXL
_refine_ls_goodness_of_fit_ref 1.144
_refine_ls_hydrogen_treatment constr
_refine_ls_matrix_type full
_refine_ls_number_parameters 463
_refine_ls_number_reflns 7115
_refine_ls_number_restraints 23
_refine_ls_restrained_S_all 1.146
_refine_ls_R_factor_all 0.1325
_refine_ls_R_factor_gt 0.0837
_refine_ls_shift/su_max 0.001
_refine_ls_shift/su_mean 0.000
_refine_ls_structure_factor_coef Fsqd
_refine_ls_weighting_details 'calc w=1/[\s^2^(Fo^2^)+(0.1370P)^2^+9.8827P] where P=(Fo^2^+2Fc^2^)/3'
_refine_ls_weighting_scheme calc
_refine_ls_wR_factor_gt 0.2307
_refine_ls_wR_factor_ref 0.2748
_reflns_number_gt 4170
_reflns_number_total 7115
_reflns_threshold_expression >2sigma(I)
_cod_data_source_file C0CC04391E.TXT
_cod_data_source_block p2
_cod_original_cell_volume 4043.2(14)
_cod_original_sg_symbol_H-M P2(1)/n
_cod_database_code 7105912

loop_
_symmetry_equiv_pos_as_xyz
'x, y, z'
'-x+1/2, y+1/2, -z+1/2'
'-x, -y, -z'
'x-1/2, -y-1/2, z-1/2'

loop_
_atom_site_label
_atom_site_type_symbol
_atom_site_fract_x
_atom_site_fract_y
_atom_site_fract_z
_atom_site_U_iso_or_equiv
_atom_site_adp_type
_atom_site_occupancy
_atom_site_symmetry_multiplicity
_atom_site_calc_flag
_atom_site_refinement_flags
_atom_site_disorder_assembly
_atom_site_disorder_group
Ag1 Ag 0.96320(8) 1.07860(5) -0.08914(4) 0.0567(3) Uani 1 1 d . . .
Ag2 Ag 0.83361(8) 1.08068(5) 0.02523(4) 0.0559(3) Uani 1 1 d . . .
P1 P 0.8699(2) 1.21392(16) -0.11654(11) 0.0464(7) Uani 1 1 d . . .
P2 P 0.7415(2) 1.21460(16) -0.00759(12) 0.0471(7) Uani 1 1 d . . .
P3 P 0.8699(2) 0.89353(17) -0.04004(12) 0.0456(6) Uani 1 1 d . . .
C1 C 0.5957(10) 1.2025(6) -0.0458(5) 0.056(3) Uani 1 1 d . . .
C2 C 0.5282(13) 1.2728(9) -0.0688(8) 0.098(5) Uani 1 1 d . . .
H2A H 0.5563 1.3298 -0.0626 0.117 Uiso 1 1 calc R . .
C3 C 0.4201(13) 1.2594(11) -0.1007(8) 0.100(5) Uani 1 1 d . . .
H3A H 0.3778 1.3075 -0.1167 0.120 Uiso 1 1 calc R . .
C4 C 0.3750(13) 1.1784(11) -0.1090(6) 0.084(4) Uani 1 1 d . . .
H4A H 0.3008 1.1707 -0.1295 0.101 Uiso 1 1 calc R . .
C5 C 0.4361(14) 1.1100(11) -0.0880(9) 0.110(6) Uani 1 1 d . . .
H5A H 0.4051 1.0538 -0.0943 0.132 Uiso 1 1 calc R . .
C6 C 0.5472(12) 1.1206(9) -0.0562(7) 0.080(4) Uani 1 1 d . . .
H6A H 0.5889 1.0711 -0.0420 0.096 Uiso 1 1 calc R . .
C7 C 0.7342(10) 0.8982(7) -0.0861(5) 0.051(3) Uani 1 1 d . . .
C8 C 0.7299(14) 0.8994(8) -0.1458(5) 0.073(3) Uani 1 1 d . . .
H8A H 0.7989 0.9026 -0.1629 0.087 Uiso 1 1 calc R . .
C9 C 0.6212(16) 0.8958(10) -0.1796(7) 0.090(5) Uani 1 1 d . . .
H9A H 0.6190 0.8974 -0.2194 0.108 Uiso 1 1 calc R . .
C10 C 0.5199(17) 0.8900(10) -0.1572(8) 0.097(5) Uani 1 1 d . . .
H10A H 0.4489 0.8886 -0.1812 0.117 Uiso 1 1 calc R . .
C11 C 0.5206(12) 0.8863(9) -0.0990(8) 0.084(4) Uani 1 1 d . . .
H11A H 0.4506 0.8804 -0.0831 0.101 Uiso 1 1 calc R . .
C12 C 0.6273(12) 0.8914(8) -0.0638(6) 0.071(3) Uani 1 1 d . . .
H12A H 0.6273 0.8904 -0.0241 0.085 Uiso 1 1 calc R . .
C13 C 0.8959(9) 0.7771(6) -0.0329(5) 0.052(3) Uani 1 1 d . . .
C14 C 0.9510(12) 0.7337(8) -0.0750(6) 0.075(4) Uani 1 1 d . . .
H14A H 0.9805 0.7647 -0.1043 0.090 Uiso 1 1 calc R . .
C15 C 0.9602(16) 0.6415(10) -0.0713(9) 0.107(6) Uani 1 1 d . . .
H15A H 0.9972 0.6116 -0.0988 0.128 Uiso 1 1 calc R . .
C16 C 0.9180(18) 0.5951(10) -0.0300(10) 0.116(8) Uani 1 1 d . . .
H16A H 0.9253 0.5341 -0.0291 0.139 Uiso 1 1 calc R . .
C17 C 0.8634(16) 0.6382(10) 0.0114(8) 0.098(5) Uani 1 1 d . . .
H17A H 0.8342 0.6057 0.0401 0.118 Uiso 1 1 calc R . .
C18 C 0.8513(13) 0.7307(8) 0.0111(6) 0.078(4) Uani 1 1 d . . .
H18A H 0.8149 0.7596 0.0391 0.094 Uiso 1 1 calc R . .
C19 C 0.9667(10) 1.2903(7) -0.1476(4) 0.051(3) Uani 1 1 d . . .
C20 C 1.0581(11) 1.2542(8) -0.1750(5) 0.063(3) Uani 1 1 d . . .
H20A H 1.0662 1.1934 -0.1772 0.075 Uiso 1 1 calc R . .
C21 C 1.1369(13) 1.3093(11) -0.1987(6) 0.085(4) Uani 1 1 d . . .
H21A H 1.1967 1.2847 -0.2170 0.103 Uiso 1 1 calc R . .
C22 C 1.1279(14) 1.3968(10) -0.1956(6) 0.078(4) Uani 1 1 d . . .
H22A H 1.1805 1.4327 -0.2119 0.094 Uiso 1 1 calc R . .
C23 C 1.0382(15) 1.4339(8) -0.1675(7) 0.086(5) Uani 1 1 d . . .
H23A H 1.0321 1.4948 -0.1648 0.104 Uiso 1 1 calc R . .
C24 C 0.9602(12) 1.3815(8) -0.1443(5) 0.067(3) Uani 1 1 d . . .
H24A H 0.9014 1.4071 -0.1258 0.081 Uiso 1 1 calc R . .
C25 C 0.7415(11) 1.2087(7) -0.1706(5) 0.060(3) Uani 1 1 d . . .
C26 C 0.6890(19) 1.1300(10) -0.1836(8) 0.122(7) Uani 1 1 d . . .
H26A H 0.7227 1.0785 -0.1676 0.146 Uiso 1 1 calc R . .
C27 C 0.584(2) 1.1263(16) -0.2210(10) 0.142(8) Uani 1 1 d U . .
H27A H 0.5425 1.0736 -0.2264 0.170 Uiso 1 1 calc R . .
C28 C 0.5436(16) 1.1984(13) -0.2489(7) 0.105(5) Uani 1 1 d . . .
H28A H 0.4779 1.1946 -0.2765 0.126 Uiso 1 1 calc R . .
C29 C 0.5937(15) 1.2732(13) -0.2385(7) 0.103(5) Uani 1 1 d . . .
H29A H 0.5639 1.3229 -0.2585 0.124 Uiso 1 1 calc R . .
C30 C 0.6908(16) 1.2808(10) -0.1980(8) 0.111(6) Uani 1 1 d . . .
H30A H 0.7226 1.3362 -0.1892 0.133 Uiso 1 1 calc R . .
C31 C 0.7268(10) 1.2931(7) 0.0506(5) 0.056(3) Uani 1 1 d . . .
C32 C 0.7387(11) 1.2625(9) 0.1054(5) 0.070(3) Uani 1 1 d . . .
H32A H 0.7559 1.2034 0.1127 0.084 Uiso 1 1 calc R . .
C33 C 0.7253(14) 1.3186(12) 0.1501(6) 0.090(5) Uani 1 1 d . . .
H33A H 0.7335 1.2977 0.1877 0.107 Uiso 1 1 calc R . .
C34 C 0.6990(17) 1.4079(11) 0.1388(7) 0.106(6) Uani 1 1 d . . .
H34A H 0.6867 1.4454 0.1689 0.127 Uiso 1 1 calc R . .
C35 C 0.6915(15) 1.4401(10) 0.0837(7) 0.090(4) Uani 1 1 d U . .
H35A H 0.6781 1.4997 0.0764 0.108 Uiso 1 1 calc R . .
C36 C 0.7044(13) 1.3819(8) 0.0393(5) 0.074(4) Uani 1 1 d . . .
H36A H 0.6980 1.4024 0.0016 0.089 Uiso 1 1 calc R . .
C37 C 0.8195(9) 1.2783(6) -0.0558(4) 0.043(2) Uani 1 1 d . . .
H37A H 0.8877 1.3051 -0.0338 0.052 Uiso 1 1 calc R . .
H37B H 0.7686 1.3256 -0.0719 0.052 Uiso 1 1 calc R . .
C38 C 0.594(4) 1.644(2) -0.1980(9) 0.30(2) Uiso 1 1 d D . .
H38A H 0.6033 1.6076 -0.2308 0.453 Uiso 1 1 calc R . .
H38B H 0.6461 1.6935 -0.1975 0.453 Uiso 1 1 calc R . .
H38C H 0.5144 1.6638 -0.2003 0.453 Uiso 1 1 calc R . .
C39 C 0.612(4) 1.636(2) -0.0914(9) 0.274(18) Uiso 1 1 d D . .
H39A H 0.6371 1.5969 -0.0602 0.411 Uiso 1 1 calc R . .
H39B H 0.5308 1.6518 -0.0901 0.411 Uiso 1 1 calc R . .
H39C H 0.6593 1.6882 -0.0880 0.411 Uiso 1 1 calc R . .
C40 C 0.665(4) 1.5102(17) -0.1464(10) 0.35(3) Uiso 1 1 d D . .
H40A H 0.6832 1.4851 -0.1804 0.426 Uiso 1 1 calc R . .
N1 N 0.6232(16) 1.5928(10) -0.1457(8) 0.126(5) Uiso 1 1 d D . .
O1 O 1.0361(15) 1.0109(11) -0.1856(6) 0.164(7) Uani 1 1 d . . .
O2 O 1.1581(15) 0.8975(8) -0.2112(7) 0.148(6) Uani 1 1 d . . .
O3 O 1.2151(14) 1.0412(9) -0.2171(5) 0.135(5) Uani 1 1 d . . .
O4 O 1.2094(12) 0.9726(9) -0.1289(5) 0.125(4) Uani 1 1 d U . .
O5 O 0.9663(6) 0.9336(4) -0.0704(3) 0.0510(17) Uani 1 1 d . . .
O6 O 0.8545(6) 0.9317(4) 0.0181(3) 0.0473(16) Uani 1 1 d . . .
O7 O 0.6783(13) 1.4675(9) -0.1002(6) 0.129(4) Uiso 1 1 d D . .
Cl1 Cl 1.1516(3) 0.9804(2) -0.18635(14) 0.0743(9) Uani 1 1 d . . .

loop_
_atom_site_aniso_label
_atom_site_aniso_U_11
_atom_site_aniso_U_22
_atom_site_aniso_U_33
_atom_site_aniso_U_23
_atom_site_aniso_U_13
_atom_site_aniso_U_12
Ag1 0.0614(6) 0.0522(5) 0.0569(6) 0.0072(4) 0.0086(4) 0.0090(4)
Ag2 0.0517(6) 0.0538(5) 0.0626(6) 0.0066(4) 0.0087(4) 0.0077(4)
P1 0.0467(16) 0.0457(13) 0.0469(15) 0.0024(11) 0.0060(13) 0.0015(11)
P2 0.0438(16) 0.0466(14) 0.0512(15) 0.0019(11) 0.0067(13) 0.0010(11)
P3 0.0408(15) 0.0447(13) 0.0501(15) -0.0002(11) 0.0010(12) -0.0023(11)
C1 0.048(7) 0.045(5) 0.076(8) -0.004(5) 0.006(6) 0.003(5)
C2 0.064(9) 0.059(7) 0.160(16) 0.004(9) -0.026(10) -0.002(7)
C3 0.052(9) 0.100(11) 0.140(15) 0.020(10) -0.020(9) 0.013(8)
C4 0.059(9) 0.113(11) 0.077(9) -0.020(8) -0.007(7) -0.002(8)
C5 0.054(9) 0.093(10) 0.170(18) -0.026(11) -0.036(11) -0.003(8)
C6 0.061(9) 0.069(8) 0.106(11) -0.017(7) -0.004(8) -0.001(6)
C7 0.045(6) 0.052(6) 0.056(6) -0.003(5) 0.005(5) -0.006(5)
C8 0.083(10) 0.073(8) 0.060(7) 0.008(6) 0.001(7) -0.001(7)
C9 0.086(12) 0.105(11) 0.068(9) 0.019(8) -0.032(9) -0.009(9)
C10 0.095(14) 0.092(10) 0.092(12) -0.006(9) -0.041(10) -0.006(9)
C11 0.040(7) 0.088(9) 0.122(13) -0.016(9) 0.000(8) -0.015(6)
C12 0.070(9) 0.070(7) 0.067(8) -0.012(6) -0.012(7) -0.012(6)
C13 0.038(6) 0.041(5) 0.073(7) -0.001(5) -0.008(5) -0.002(4)
C14 0.071(9) 0.068(7) 0.087(9) -0.015(7) 0.017(8) 0.012(6)
C15 0.107(14) 0.065(9) 0.139(15) -0.036(10) -0.022(12) 0.035(9)
C16 0.118(16) 0.053(8) 0.156(19) 0.006(10) -0.066(15) 0.002(9)
C17 0.105(13) 0.072(9) 0.108(12) 0.029(9) -0.028(11) -0.016(9)
C18 0.083(10) 0.063(7) 0.086(9) 0.016(7) 0.003(8) -0.014(7)
C19 0.054(7) 0.057(6) 0.043(5) 0.006(5) 0.007(5) 0.001(5)
C20 0.061(8) 0.071(7) 0.058(7) -0.005(6) 0.014(6) -0.003(6)
C21 0.066(9) 0.128(13) 0.065(8) 0.001(8) 0.016(7) -0.006(9)
C22 0.075(10) 0.097(10) 0.064(8) 0.003(7) 0.018(7) -0.027(8)
C23 0.105(13) 0.054(7) 0.091(10) -0.008(7) -0.024(10) -0.023(7)
C24 0.079(9) 0.075(8) 0.048(6) -0.001(6) 0.011(6) 0.006(7)
C25 0.062(8) 0.058(6) 0.060(7) -0.003(5) 0.009(6) -0.002(5)
C26 0.147(18) 0.069(9) 0.129(14) 0.003(9) -0.067(13) -0.022(10)
C27 0.142(9) 0.139(9) 0.140(9) 0.000(5) 0.007(5) -0.003(5)
C28 0.082(12) 0.135(15) 0.088(11) 0.006(11) -0.036(9) -0.005(11)
C29 0.086(12) 0.119(13) 0.092(11) 0.005(10) -0.036(10) 0.017(10)
C30 0.094(13) 0.083(10) 0.140(15) 0.001(10) -0.045(11) 0.027(9)
C31 0.056(7) 0.052(6) 0.059(7) -0.013(5) 0.004(6) -0.002(5)
C32 0.064(8) 0.085(8) 0.063(8) -0.010(7) 0.014(7) -0.016(7)
C33 0.090(11) 0.130(13) 0.050(7) -0.014(8) 0.018(7) -0.042(10)
C34 0.133(16) 0.108(12) 0.086(11) -0.045(9) 0.050(11) -0.038(11)
C35 0.096(6) 0.085(5) 0.089(6) -0.010(4) 0.017(5) -0.003(4)
C36 0.097(11) 0.073(8) 0.056(7) -0.013(6) 0.018(7) -0.001(7)
C37 0.048(6) 0.035(4) 0.046(5) 0.001(4) 0.004(5) -0.005(4)
O1 0.159(14) 0.209(16) 0.134(11) 0.027(10) 0.059(11) 0.101(12)
O2 0.161(14) 0.112(9) 0.179(13) -0.077(9) 0.051(11) 0.002(9)
O3 0.195(15) 0.130(9) 0.089(8) 0.020(7) 0.055(9) -0.034(10)
O4 0.125(6) 0.135(6) 0.114(5) 0.005(4) 0.011(4) -0.019(4)
O5 0.030(4) 0.055(4) 0.066(4) 0.008(3) -0.006(3) 0.000(3)
O6 0.044(4) 0.048(4) 0.048(4) -0.006(3) -0.001(3) 0.001(3)
Cl1 0.088(3) 0.0757(19) 0.0611(18) -0.0071(15) 0.0193(18) 0.0017(17)

loop_
_atom_type_symbol
_atom_type_description
_atom_type_scat_dispersion_real
_atom_type_scat_dispersion_imag
_atom_type_scat_source
C C 0.0033 0.0016 'International Tables Vol C Tables 4.2.6.8 and 6.1.1.4'
H H 0.0000 0.0000 'International Tables Vol C Tables 4.2.6.8 and 6.1.1.4'
N N 0.0061 0.0033 'International Tables Vol C Tables 4.2.6.8 and 6.1.1.4'
O O 0.0106 0.0060 'International Tables Vol C Tables 4.2.6.8 and 6.1.1.4'
P P 0.1023 0.0942 'International Tables Vol C Tables 4.2.6.8 and 6.1.1.4'
Ag Ag -0.8971 1.1015 'International Tables Vol C Tables 4.2.6.8 and 6.1.1.4'
Cl Cl 0.1484 0.1585 'International Tables Vol C Tables 4.2.6.8 and 6.1.1.4'

loop_
_geom_angle_atom_site_label_1
_geom_angle_atom_site_label_2
_geom_angle_atom_site_label_3
_geom_angle
_geom_angle_site_symmetry_1
_geom_angle_site_symmetry_3
_geom_angle_publ_flag
O5 Ag1 P1 154.16(19) . . y
O5 Ag1 O6 79.5(2) . 3_775 y
P1 Ag1 O6 122.99(16) . 3_775 y
O5 Ag1 Ag2 81.08(19) . . y
P1 Ag1 Ag2 88.72(7) . . y
O6 Ag1 Ag2 83.15(16) 3_775 . y
O6 Ag2 P2 150.62(19) . . y
O6 Ag2 O5 80.8(2) . 3_775 y
P2 Ag2 O5 125.34(17) . 3_775 y
O6 Ag2 Ag1 82.31(18) . . y
P2 Ag2 Ag1 88.36(7) . . y
O5 Ag2 Ag1 81.54(18) 3_775 . y
C19 P1 C25 103.3(5) . . ?
C19 P1 C37 103.3(4) . . ?
C25 P1 C37 104.6(5) . . ?
C19 P1 Ag1 112.7(4) . . ?
C25 P1 Ag1 116.7(4) . . ?
C37 P1 Ag1 114.8(3) . . ?
C1 P2 C37 104.1(5) . . ?
C1 P2 C31 105.7(5) . . ?
C37 P2 C31 102.4(5) . . ?
C1 P2 Ag2 114.8(3) . . ?
C37 P2 Ag2 115.3(3) . . ?
C31 P2 Ag2 113.2(4) . . ?
O6 P3 O5 116.3(4) . . ?
O6 P3 C7 109.9(5) . . ?
O5 P3 C7 109.4(5) . . ?
O6 P3 C13 109.3(5) . . ?
O5 P3 C13 108.5(5) . . ?
C7 P3 C13 102.5(5) . . ?
C6 C1 C2 115.8(12) . . ?
C6 C1 P2 120.6(9) . . ?
C2 C1 P2 123.4(9) . . ?
C3 C2 C1 121.1(13) . . ?
C3 C2 H2A 119.5 . . ?
C1 C2 H2A 119.5 . . ?
C4 C3 C2 121.2(14) . . ?
C4 C3 H3A 119.4 . . ?
C2 C3 H3A 119.4 . . ?
C5 C4 C3 119.6(15) . . ?
C5 C4 H4A 120.2 . . ?
C3 C4 H4A 120.2 . . ?
C4 C5 C6 121.0(15) . . ?
C4 C5 H5A 119.5 . . ?
C6 C5 H5A 119.5 . . ?
C1 C6 C5 121.2(14) . . ?
C1 C6 H6A 119.4 . . ?
C5 C6 H6A 119.4 . . ?
C8 C7 C12 117.0(12) . . ?
C8 C7 P3 121.8(10) . . ?
C12 C7 P3 120.8(9) . . ?
C9 C8 C7 119.1(14) . . ?
C9 C8 H8A 120.4 . . ?
C7 C8 H8A 120.4 . . ?
C10 C9 C8 122.8(15) . . ?
C10 C9 H9A 118.6 . . ?
C8 C9 H9A 118.6 . . ?
C9 C10 C11 119.8(16) . . ?
C9 C10 H10A 120.1 . . ?
C11 C10 H10A 120.1 . . ?
C10 C11 C12 119.2(15) . . ?
C10 C11 H11A 120.4 . . ?
C12 C11 H11A 120.4 . . ?
C11 C12 C7 122.0(13) . . ?
C11 C12 H12A 119.0 . . ?
C7 C12 H12A 119.0 . . ?
C18 C13 C14 121.3(11) . . ?
C18 C13 P3 119.6(9) . . ?
C14 C13 P3 118.8(9) . . ?
C13 C14 C15 117.6(15) . . ?
C13 C14 H14A 121.2 . . ?
C15 C14 H14A 121.2 . . ?
C16 C15 C14 122.6(17) . . ?
C16 C15 H15A 118.7 . . ?
C14 C15 H15A 118.7 . . ?
C15 C16 C17 119.6(15) . . ?
C15 C16 H16A 120.2 . . ?
C17 C16 H16A 120.2 . . ?
C16 C17 C18 121.3(16) . . ?
C16 C17 H17A 119.3 . . ?
C18 C17 H17A 119.3 . . ?
C13 C18 C17 117.5(14) . . ?
C13 C18 H18A 121.2 . . ?
C17 C18 H18A 121.2 . . ?
C24 C19 C20 117.6(10) . . ?
C24 C19 P1 125.0(9) . . ?
C20 C19 P1 117.3(8) . . ?
C21 C20 C19 120.1(12) . . ?
C21 C20 H20A 119.9 . . ?
C19 C20 H20A 119.9 . . ?
C22 C21 C20 121.2(13) . . ?
C22 C21 H21A 119.4 . . ?
C20 C21 H21A 119.4 . . ?
C21 C22 C23 119.4(12) . . ?
C21 C22 H22A 120.3 . . ?
C23 C22 H22A 120.3 . . ?
C24 C23 C22 120.4(12) . . ?
C24 C23 H23A 119.8 . . ?
C22 C23 H23A 119.8 . . ?
C23 C24 C19 121.3(12) . . ?
C23 C24 H24A 119.4 . . ?
C19 C24 H24A 119.4 . . ?
C26 C25 C30 116.9(14) . . ?
C26 C25 P1 119.5(11) . . ?
C30 C25 P1 123.6(10) . . ?
C25 C26 C27 119.9(17) . . ?
C25 C26 H26A 120.0 . . ?
C27 C26 H26A 120.0 . . ?
C28 C27 C26 120(2) . . ?
C28 C27 H27A 120.2 . . ?
C26 C27 H27A 120.2 . . ?
C29 C28 C27 121.1(19) . . ?
C29 C28 H28A 119.4 . . ?
C27 C28 H28A 119.4 . . ?
C28 C29 C30 120.7(17) . . ?
C28 C29 H29A 119.7 . . ?
C30 C29 H29A 119.7 . . ?
C25 C30 C29 121.3(16) . . ?
C25 C30 H30A 119.4 . . ?
C29 C30 H30A 119.4 . . ?
C32 C31 C36 120.5(11) . . ?
C32 C31 P2 118.2(9) . . ?
C36 C31 P2 121.3(9) . . ?
C31 C32 C33 120.0(14) . . ?
C31 C32 H32A 120.0 . . ?
C33 C32 H32A 120.0 . . ?
C32 C33 C34 119.8(14) . . ?
C32 C33 H33A 120.1 . . ?
C34 C33 H33A 120.1 . . ?
C35 C34 C33 120.5(13) . . ?
C35 C34 H34A 119.8 . . ?
C33 C34 H34A 119.8 . . ?
C34 C35 C36 118.5(15) . . ?
C34 C35 H35A 120.7 . . ?
C36 C35 H35A 120.7 . . ?
C35 C36 C31 120.6(13) . . ?
C35 C36 H36A 119.7 . . ?
C31 C36 H36A 119.7 . . ?
P2 C37 P1 114.7(5) . . ?
P2 C37 H37A 108.6 . . ?
P1 C37 H37A 108.6 . . ?
P2 C37 H37B 108.6 . . ?
P1 C37 H37B 108.6 . . ?
H37A C37 H37B 107.6 . . ?
N1 C38 H38A 109.5 . . ?
N1 C38 H38B 109.5 . . ?
H38A C38 H38B 109.5 . . ?
N1 C38 H38C 109.5 . . ?
H38A C38 H38C 109.5 . . ?
H38B C38 H38C 109.5 . . ?
N1 C39 H39A 109.5 . . ?
N1 C39 H39B 109.5 . . ?
H39A C39 H39B 109.5 . . ?
N1 C39 H39C 109.5 . . ?
H39A C39 H39C 109.5 . . ?
H39B C39 H39C 109.5 . . ?
O7 C40 N1 119(2) . . ?
O7 C40 H40A 120.7 . . ?
N1 C40 H40A 120.7 . . ?
C40 N1 C38 122(2) . . ?
C40 N1 C39 120(2) . . ?
C38 N1 C39 117.4(11) . . ?
P3 O5 Ag1 119.4(4) . . ?
P3 O5 Ag2 117.8(4) . 3_775 ?
Ag1 O5 Ag2 99.5(3) . 3_775 ?
P3 O6 Ag2 118.1(4) . . ?
P3 O6 Ag1 113.1(4) . 3_775 ?
Ag2 O6 Ag1 95.7(2) . 3_775 ?
O2 Cl1 O1 113.8(11) . . ?
O2 Cl1 O3 108.6(8) . . ?
O1 Cl1 O3 109.5(9) . . ?
O2 Cl1 O4 105.9(9) . . ?
O1 Cl1 O4 110.0(8) . . ?
O3 Cl1 O4 108.9(8) . . ?

loop_
_geom_bond_atom_site_label_1
_geom_bond_atom_site_label_2
_geom_bond_distance
_geom_bond_site_symmetry_2
_geom_bond_publ_flag
Ag1 O5 2.246(7) . y
Ag1 P1 2.369(3) . y
Ag1 O6 2.508(7) 3_775 y
Ag1 Ag2 3.2192(14) . y
Ag2 O6 2.284(6) . y
Ag2 P2 2.375(3) . y
Ag2 O5 2.412(7) 3_775 y
P1 C19 1.819(10) . ?
P1 C25 1.819(13) . ?
P1 C37 1.875(9) . ?
P2 C1 1.804(12) . ?
P2 C37 1.807(9) . ?
P2 C31 1.835(10) . ?
P3 O6 1.510(7) . ?
P3 O5 1.513(7) . ?
P3 C7 1.780(12) . ?
P3 C13 1.799(10) . ?
C1 C6 1.373(16) . ?
C1 C2 1.387(17) . ?
C2 C3 1.38(2) . ?
C2 H2A 0.9300 . ?
C3 C4 1.34(2) . ?
C3 H3A 0.9300 . ?
C4 C5 1.31(2) . ?
C4 H4A 0.9300 . ?
C5 C6 1.40(2) . ?
C5 H5A 0.9300 . ?
C6 H6A 0.9300 . ?
C7 C8 1.393(16) . ?
C7 C12 1.394(17) . ?
C8 C9 1.39(2) . ?
C8 H8A 0.9300 . ?
C9 C10 1.33(2) . ?
C9 H9A 0.9300 . ?
C10 C11 1.36(2) . ?
C10 H10A 0.9300 . ?
C11 C12 1.389(19) . ?
C11 H11A 0.9300 . ?
C12 H12A 0.9300 . ?
C13 C18 1.396(16) . ?
C13 C14 1.400(16) . ?
C14 C15 1.41(2) . ?
C14 H14A 0.9300 . ?
C15 C16 1.33(3) . ?
C15 H15A 0.9300 . ?
C16 C17 1.38(3) . ?
C16 H16A 0.9300 . ?
C17 C18 1.41(2) . ?
C17 H17A 0.9300 . ?
C18 H18A 0.9300 . ?
C19 C24 1.389(15) . ?
C19 C20 1.405(15) . ?
C20 C21 1.396(18) . ?
C20 H20A 0.9300 . ?
C21 C22 1.34(2) . ?
C21 H21A 0.9300 . ?
C22 C23 1.41(2) . ?
C22 H22A 0.9300 . ?
C23 C24 1.360(19) . ?
C23 H23A 0.9300 . ?
C24 H24A 0.9300 . ?
C25 C26 1.356(18) . ?
C25 C30 1.363(18) . ?
C26 C27 1.40(3) . ?
C26 H26A 0.9300 . ?
C27 C28 1.33(3) . ?
C27 H27A 0.9300 . ?
C28 C29 1.28(2) . ?
C28 H28A 0.9300 . ?
C29 C30 1.37(2) . ?
C29 H29A 0.9300 . ?
C30 H30A 0.9300 . ?
C31 C32 1.355(16) . ?
C31 C36 1.392(16) . ?
C32 C33 1.374(18) . ?
C32 H32A 0.9300 . ?
C33 C34 1.41(2) . ?
C33 H33A 0.9300 . ?
C34 C35 1.37(2) . ?
C34 H34A 0.9300 . ?
C35 C36 1.388(18) . ?
C35 H35A 0.9300 . ?
C36 H36A 0.9300 . ?
C37 H37A 0.9700 . ?
C37 H37B 0.9700 . ?
C38 N1 1.451(10) . ?
C38 H38A 0.9600 . ?
C38 H38B 0.9600 . ?
C38 H38C 0.9600 . ?
C39 N1 1.452(10) . ?
C39 H39A 0.9600 . ?
C39 H39B 0.9600 . ?
C39 H39C 0.9600 . ?
C40 O7 1.254(10) . ?
C40 N1 1.343(10) . ?
C40 H40A 0.9300 . ?
O1 Cl1 1.404(14) . ?
O2 Cl1 1.394(11) . ?
O3 Cl1 1.424(11) . ?
O4 Cl1 1.428(13) . ?
O5 Ag2 2.412(7) 3_775 ?
O6 Ag1 2.508(7) 3_775 ?
